data_7021888
loop_
_publ_author_name
'Liu, Ding'
'Lu, Ying'
'Li, Yang-Guang'
'Tan, Hua-Qiao'
'Chen, Wei-Lin'
'Zhang, Zhi-Ming'
'Wang, En-Bo'

_publ_section_title
;
 Assembly of trimeric polyoxovanadate aggregates based on [MnV13O38](7-)
 building blocks and lanthanide cations.
;
_journal_issue 40
_journal_name_full 'Dalton transactions (Cambridge, England : 2003)'
_journal_page_first 14445
_journal_page_last 14453
_journal_paper_doi 10.1039/c3dt51250a
_journal_volume 42
_journal_year 2013
_chemical_formula_sum 'C18 H107 K3 Mn3 N3 Nd6 O172 S2 V39'
_chemical_formula_weight 6316.41
_chemical_name_systematic
; 
 ? 
;
_space_group_IT_number 176
_symmetry_cell_setting hexagonal
_symmetry_space_group_name_Hall '-P 6c'
_symmetry_space_group_name_H-M 'P 63/m'
_atom_sites_solution_hydrogens none
_atom_sites_solution_primary direct
_atom_sites_solution_secondary difmap
_audit_creation_method SHELXL-97
_cell_angle_alpha 90.00
_cell_angle_beta 90.00
_cell_angle_gamma 120.00
_cell_formula_units_Z 2
_cell_length_a 24.603(3)
_cell_length_b 24.603(3)
_cell_length_c 17.343(3)
_cell_measurement_reflns_used 5523
_cell_measurement_temperature 293(2)
_cell_measurement_theta_max 25.00
_cell_measurement_theta_min 3.03
_cell_volume 9091(2)
_computing_cell_refinement 'SAINT (Bruker, 1999)'
_computing_data_collection 'SMART (Bruker, 1997)'
_computing_data_reduction SAINT
_computing_molecular_graphics 'SHELXTL-PLUS (Sheldrick, 1990)'
_computing_publication_material SHELXL-97
_computing_structure_refinement 'SHELXL-97 (Sheldrick, 1997)'
_computing_structure_solution 'SHELXS-97 (Sheldrick, 1997)'
_diffrn_ambient_temperature 293(2)
_diffrn_detector_area_resol_mean 0.01
_diffrn_measured_fraction_theta_full 0.997
_diffrn_measured_fraction_theta_max 0.997
_diffrn_measurement_device_type 'Rigaku R-AXIS RAPID IP'
_diffrn_measurement_method Oscillation
_diffrn_radiation_monochromator graphite
_diffrn_radiation_source 'fine-focus sealed tube'
_diffrn_radiation_type MoK\a
_diffrn_radiation_wavelength 0.71073
_diffrn_reflns_av_R_equivalents 0.1043
_diffrn_reflns_av_unetI/netI 0.0546
_diffrn_reflns_limit_h_max 29
_diffrn_reflns_limit_h_min -29
_diffrn_reflns_limit_k_max 29
_diffrn_reflns_limit_k_min -29
_diffrn_reflns_limit_l_max 20
_diffrn_reflns_limit_l_min -20
_diffrn_reflns_number 65554
_diffrn_reflns_theta_full 25.00
_diffrn_reflns_theta_max 25.00
_diffrn_reflns_theta_min 3.03
_diffrn_standards_decay_% none
_diffrn_standards_interval_count 0
_diffrn_standards_interval_time 0
_diffrn_standards_number 0
_exptl_absorpt_coefficient_mu 3.986
_exptl_absorpt_correction_T_max 0.550
_exptl_absorpt_correction_T_min 0.400
_exptl_absorpt_correction_type multi-scan
_exptl_absorpt_process_details 'ABSCOR by T.Higashi    8 March, 1995'
_exptl_crystal_colour orange
_exptl_crystal_density_diffrn 2.307
_exptl_crystal_density_method 'not measured'
_exptl_crystal_description block
_exptl_crystal_F_000 6066
_exptl_crystal_size_max 0.24
_exptl_crystal_size_mid 0.23
_exptl_crystal_size_min 0.15
_platon_squeeze_details
;
;
_refine_diff_density_max 4.566
_refine_diff_density_min -1.556
_refine_diff_density_rms 0.245
_refine_ls_extinction_method SHELXL
_refine_ls_goodness_of_fit_ref 1.047
_refine_ls_hydrogen_treatment none
_refine_ls_matrix_type full
_refine_ls_number_parameters 393
_refine_ls_number_reflns 5523
_refine_ls_number_restraints 73
_refine_ls_restrained_S_all 1.050
_refine_ls_R_factor_all 0.0950
_refine_ls_R_factor_gt 0.0724
_refine_ls_shift/su_max 0.001
_refine_ls_shift/su_mean 0.000
_refine_ls_structure_factor_coef Fsqd
_refine_ls_weighting_details 'calc w=1/[\s^2^(Fo^2^)+(0.0840P)^2^+200.7340P] where P=(Fo^2^+2Fc^2^)/3'
_refine_ls_weighting_scheme calc
_refine_ls_wR_factor_gt 0.1957
_refine_ls_wR_factor_ref 0.2099
_reflns_number_gt 4036
_reflns_number_total 5523
_reflns_threshold_expression >2sigma(I)
_cod_data_source_file c3dt51250a.txt
_cod_data_source_block 2
_cod_depositor_comments
;
The following automatic conversions were performed:

'_symmetry_cell_setting' value 'Hexagonal' changed to 'hexagonal'
according to /home/saulius/struct/CIF-dictionaries/cif_core.dic
dictionary named 'cif_core.dic' version 2.4.2 from 2011-04-26.

Automatic conversion script
Id: cif_fix_values 1891 2012-01-12 08:04:46Z andrius 
;
_cod_original_sg_symbol_H-M P6(3)/m
_cod_database_code 7021888

loop_
_symmetry_equiv_pos_as_xyz
'x, y, z'
'x-y, x, z+1/2'
'-y, x-y, z'
'-x, -y, z+1/2'
'-x+y, -x, z'
'y, -x+y, z+1/2'
'-x, -y, -z'
'-x+y, -x, -z-1/2'
'y, -x+y, -z'
'x, y, -z-1/2'
'x-y, x, -z'
'-y, x-y, -z-1/2'

loop_
_atom_site_label
_atom_site_type_symbol
_atom_site_fract_x
_atom_site_fract_y
_atom_site_fract_z
_atom_site_U_iso_or_equiv
_atom_site_adp_type
_atom_site_occupancy
_atom_site_symmetry_multiplicity
_atom_site_calc_flag
_atom_site_refinement_flags
Nd1 Nd 0.79997(3) 1.48848(3) -0.97164(5) 0.0435(3) Uani 1 1 d .
Mn1 Mn 0.87027(11) 1.66593(10) -0.7500 0.0234(5) Uani 1 2 d S
V1 V 0.87104(10) 1.66738(9) -0.93803(11) 0.0338(5) Uani 1 1 d .
V2 V 1.05601(13) 1.69841(14) -0.7500 0.0375(7) Uani 1 2 d S
V3 V 0.98804(10) 1.75717(9) -0.84048(11) 0.0336(5) Uani 1 1 d .
V4 V 0.74909(9) 1.58344(9) -0.84210(11) 0.0286(4) Uani 1 1 d .
V5 V 0.93527(9) 1.60669(9) -0.84181(11) 0.0289(4) Uani 1 1 d .
V6 V 0.81207(12) 1.51932(12) -0.7500 0.0259(6) Uani 1 2 d S
V7 V 0.81650(11) 1.73529(9) -0.84051(12) 0.0346(5) Uani 1 1 d .
V8 V 0.69252(15) 1.65267(15) -0.7500 0.0378(7) Uani 1 2 d S
O1 O 0.8446(4) 1.6019(4) -0.9888(5) 0.041(2) Uani 1 1 d .
O2 O 0.9086(4) 1.5510(4) -0.9066(5) 0.039(2) Uani 1 1 d .
O3 O 1.0079(5) 1.8092(4) -0.9049(5) 0.048(2) Uani 1 1 d .
O4 O 1.1247(6) 1.7088(7) -0.7500 0.052(4) Uani 1 2 d S
O5 O 0.9507(4) 1.6782(4) -0.9023(4) 0.0298(17) Uani 1 1 d .
O6 O 1.0583(4) 1.7506(4) -0.6735(5) 0.038(2) Uani 1 1 d .
O7 O 1.0120(4) 1.6287(4) -0.6749(5) 0.0377(19) Uani 1 1 d .
O8 O 0.8945(4) 1.7256(3) -0.8321(4) 0.0280(16) Uani 1 1 d .
O9 O 0.8389(5) 1.7879(4) -0.9058(5) 0.048(2) Uani 1 1 d .
O10 O 0.7928(4) 1.4731(4) -0.8269(5) 0.0339(18) Uani 1 1 d .
O11 O 0.7426(5) 1.5347(5) -0.7500 0.028(2) Uani 1 2 d S
O12 O 0.6829(4) 1.5871(4) -0.8248(5) 0.0360(19) Uani 1 1 d .
O13 O 0.9022(5) 1.5545(5) -0.7500 0.027(2) Uani 1 2 d S
O14 O 0.9501(5) 1.6760(5) -0.7500 0.026(2) Uani 1 2 d S
O15 O 0.7312(4) 1.5289(4) -0.9060(5) 0.0351(18) Uani 1 1 d .
O16 O 0.8935(5) 1.7235(4) -0.9996(5) 0.045(2) Uani 1 1 d .
O17 O 0.7911(5) 1.6557(5) -0.7500 0.028(2) Uani 1 2 d S
O18 O 0.8450(3) 1.6029(3) -0.8258(4) 0.0248(16) Uani 1 1 d .
O19 O 0.7917(4) 1.6579(4) -0.9024(4) 0.0318(17) Uani 1 1 d .
O20 O 0.7336(4) 1.7096(4) -0.8270(5) 0.038(2) Uani 1 1 d .
O21 O 0.9989(6) 1.8007(5) -0.7500 0.035(3) Uani 1 2 d S
O22 O 0.8404(6) 1.7808(5) -0.7500 0.034(3) Uani 1 2 d S
O23 O 0.6241(7) 1.6445(7) -0.7500 0.056(4) Uani 1 2 d S
O1W O 0.7749(7) 1.4112(7) -1.0805(9) 0.101(5) Uani 1 1 d .
O2W O 0.7359(6) 1.5054(6) -1.0702(7) 0.076(4) Uani 1 1 d .
O3W O 0.8860(5) 1.5254(6) -1.0706(7) 0.070(3) Uani 1 1 d .
O4W O 0.8340(5) 1.4099(5) -0.9374(8) 0.068(3) Uani 1 1 d .
O5W O 0.6959(4) 1.3982(4) -0.9473(6) 0.049(2) Uani 1 1 d .
K1 K 0.5865(4) 1.2278(4) -0.7500 0.125(3) Uani 1 2 d SU
S1 S 0.6667 1.3333 -0.9177(4) 0.0427(13) Uani 1 3 d S
O24 O 0.6667 1.3333 -0.8343(11) 0.075(6) Uani 1 3 d S
O51 O 0.8588(9) 1.9132(9) -0.8131(9) 0.138(7) Uani 1 1 d DU
C2 C 0.7561(8) 1.8521(13) -0.7500 0.099(6) Uani 1 2 d SDU
C4 C 0.6587(8) 1.7919(9) -0.6804(6) 0.099(5) Uani 0.50 1 d PDU
N1 N 0.6587(8) 1.7919(9) -0.6804(6) 0.099(5) Uani 0.50 1 d P
C1 C 0.8253(9) 1.8915(15) -0.7500 0.109(7) Uani 1 2 d SDU
C5 C 0.6257(9) 1.7722(14) -0.7500 0.104(7) Uani 1 2 d SDU
C3 C 0.7232(8) 1.8311(10) -0.6806(7) 0.097(5) Uani 1 1 d DU
OW3 O 0.8578(6) 1.9119(6) -0.9809(7) 0.077(3) Uani 1 1 d .
OW2 O 0.9866(6) 1.6452(6) -1.0487(7) 0.078(4) Uani 1 1 d .
OW4 O 0.9899(17) 1.9726(10) -0.7500 0.078 Uiso 0.67 2 d SP
OW1 O 0.7231(7) 1.6089(6) -1.0491(7) 0.083(4) Uani 1 1 d .

loop_
_atom_site_aniso_label
_atom_site_aniso_U_11
_atom_site_aniso_U_22
_atom_site_aniso_U_33
_atom_site_aniso_U_23
_atom_site_aniso_U_13
_atom_site_aniso_U_12
Nd1 0.0370(4) 0.0338(4) 0.0547(5) -0.0124(3) -0.0004(3) 0.0139(3)
Mn1 0.0268(12) 0.0192(11) 0.0229(11) 0.000 0.000 0.0106(10)
V1 0.0388(12) 0.0290(11) 0.0289(10) -0.0012(8) -0.0003(8) 0.0134(9)
V2 0.0239(15) 0.0345(16) 0.0443(17) 0.000 0.000 0.0074(13)
V3 0.0322(11) 0.0245(10) 0.0321(10) 0.0034(8) 0.0028(8) 0.0051(8)
V4 0.0304(10) 0.0250(10) 0.0320(10) -0.0037(8) -0.0048(8) 0.0151(8)
V5 0.0256(10) 0.0245(10) 0.0328(10) -0.0026(8) 0.0035(8) 0.0095(8)
V6 0.0208(13) 0.0171(12) 0.0385(15) 0.000 0.000 0.0085(11)
V7 0.0477(13) 0.0290(11) 0.0324(10) 0.0043(8) 0.0005(9) 0.0233(10)
V8 0.0382(17) 0.0412(17) 0.0444(17) 0.000 0.000 0.0277(15)
O1 0.044(5) 0.040(5) 0.036(5) -0.008(4) 0.000(4) 0.019(4)
O2 0.040(5) 0.031(5) 0.044(5) -0.007(4) 0.001(4) 0.017(4)
O3 0.052(6) 0.035(5) 0.040(5) 0.007(4) 0.001(4) 0.008(4)
O4 0.027(7) 0.051(8) 0.065(9) 0.000 0.000 0.010(6)
O5 0.031(4) 0.028(4) 0.026(4) 0.001(3) 0.004(3) 0.012(3)
O6 0.024(4) 0.033(5) 0.041(5) 0.000(4) -0.005(3) 0.003(4)
O7 0.030(4) 0.038(5) 0.043(5) 0.003(4) -0.004(4) 0.016(4)
O8 0.034(4) 0.018(4) 0.028(4) 0.001(3) 0.000(3) 0.009(3)
O9 0.074(7) 0.037(5) 0.039(5) 0.008(4) 0.003(5) 0.033(5)
O10 0.030(4) 0.023(4) 0.045(5) -0.009(3) -0.007(4) 0.010(3)
O11 0.031(6) 0.032(6) 0.029(6) 0.000 0.000 0.022(5)
O12 0.035(5) 0.036(5) 0.040(5) -0.004(4) -0.003(4) 0.019(4)
O13 0.025(6) 0.024(6) 0.028(5) 0.000 0.000 0.010(5)
O14 0.024(5) 0.020(5) 0.026(5) 0.000 0.000 0.006(4)
O15 0.036(5) 0.031(4) 0.039(5) -0.006(4) -0.007(4) 0.017(4)
O16 0.057(6) 0.043(5) 0.032(4) 0.006(4) 0.000(4) 0.022(5)
O17 0.030(6) 0.031(6) 0.023(5) 0.000 0.000 0.015(5)
O18 0.027(4) 0.018(4) 0.027(4) -0.003(3) -0.002(3) 0.010(3)
O19 0.036(4) 0.035(4) 0.027(4) -0.002(3) -0.004(3) 0.020(4)
O20 0.042(5) 0.037(5) 0.045(5) 0.000(4) -0.003(4) 0.027(4)
O21 0.045(7) 0.023(6) 0.031(6) 0.000 0.000 0.011(5)
O22 0.050(7) 0.027(6) 0.032(6) 0.000 0.000 0.026(6)
O23 0.049(8) 0.057(9) 0.075(10) 0.000 0.000 0.036(8)
O1W 0.114(12) 0.081(9) 0.094(10) -0.045(8) 0.003(9) 0.037(9)
O2W 0.093(9) 0.076(8) 0.061(7) -0.021(6) -0.032(7) 0.044(7)
O3W 0.060(7) 0.074(8) 0.077(8) -0.019(6) 0.010(6) 0.034(6)
O4W 0.064(7) 0.040(6) 0.107(9) -0.008(6) 0.007(6) 0.031(6)
O5W 0.036(5) 0.028(5) 0.079(7) -0.003(4) -0.004(5) 0.014(4)
K1 0.091(5) 0.113(6) 0.191(7) 0.000 0.000 0.066(4)
S1 0.0339(18) 0.0339(18) 0.060(4) 0.000 0.000 0.0170(9)
O24 0.089(10) 0.089(10) 0.047(11) 0.000 0.000 0.045(5)
O51 0.159(11) 0.130(10) 0.142(10) 0.005(8) 0.008(8) 0.086(8)
C2 0.119(8) 0.094(8) 0.103(8) 0.000 0.000 0.066(6)
C4 0.128(7) 0.090(7) 0.098(7) 0.000(5) -0.001(6) 0.069(6)
N1 0.128(7) 0.090(7) 0.098(7) 0.000(5) -0.001(6) 0.069(6)
C1 0.123(9) 0.104(9) 0.110(9) 0.000 0.000 0.064(7)
C5 0.126(9) 0.094(9) 0.101(9) 0.000 0.000 0.062(7)
C3 0.122(7) 0.090(7) 0.099(7) -0.002(5) 0.003(6) 0.068(6)
OW3 0.086(9) 0.078(9) 0.071(8) -0.008(6) -0.014(7) 0.043(7)
OW2 0.078(9) 0.070(8) 0.072(8) 0.010(6) 0.024(7) 0.026(7)
OW1 0.105(10) 0.087(9) 0.068(8) 0.013(7) -0.019(7) 0.055(8)

loop_
_atom_type_symbol
_atom_type_description
_atom_type_scat_dispersion_real
_atom_type_scat_dispersion_imag
_atom_type_scat_source
C C 0.0033 0.0016 'International Tables Vol C Tables 4.2.6.8 and 6.1.1.4'
H H 0.0000 0.0000 'International Tables Vol C Tables 4.2.6.8 and 6.1.1.4'
N N 0.0061 0.0033 'International Tables Vol C Tables 4.2.6.8 and 6.1.1.4'
O O 0.0106 0.0060 'International Tables Vol C Tables 4.2.6.8 and 6.1.1.4'
V V 0.3005 0.5294 'International Tables Vol C Tables 4.2.6.8 and 6.1.1.4'
Nd Nd -0.1943 3.0179 'International Tables Vol C Tables 4.2.6.8 and 6.1.1.4'
S S 0.1246 0.1234 'International Tables Vol C Tables 4.2.6.8 and 6.1.1.4'
K K 0.2009 0.2494 'International Tables Vol C Tables 4.2.6.8 and 6.1.1.4'
Mn Mn 0.3368 0.7283 'International Tables Vol C Tables 4.2.6.8 and 6.1.1.4'

loop_
_geom_angle_atom_site_label_1
_geom_angle_atom_site_label_2
_geom_angle_atom_site_label_3
_geom_angle
_geom_angle_site_symmetry_1
_geom_angle_site_symmetry_3
O5W Nd1 O1 136.4(3) . .
O5W Nd1 O2W 78.9(4) . .
O1 Nd1 O2W 71.8(4) . .
O5W Nd1 O3W 139.1(4) . .
O1 Nd1 O3W 71.9(3) . .
O2W Nd1 O3W 87.7(4) . .
O5W Nd1 O1W 72.2(4) . .
O1 Nd1 O1W 124.5(4) . .
O2W Nd1 O1W 71.1(5) . .
O3W Nd1 O1W 66.9(4) . .
O5W Nd1 O4W 82.0(3) . .
O1 Nd1 O4W 140.0(3) . .
O2W Nd1 O4W 139.9(4) . .
O3W Nd1 O4W 84.0(4) . .
O1W Nd1 O4W 69.6(5) . .
O5W Nd1 O10 74.3(3) . .
O1 Nd1 O10 104.4(3) . .
O2W Nd1 O10 134.5(4) . .
O3W Nd1 O10 135.5(3) . .
O1W Nd1 O10 131.0(4) . .
O4W Nd1 O10 71.2(3) . .
O5W Nd1 O2 140.1(3) . .
O1 Nd1 O2 68.5(3) . .
O2W Nd1 O2 138.7(4) . .
O3W Nd1 O2 69.5(3) . .
O1W Nd1 O2 124.4(4) . .
O4W Nd1 O2 73.3(3) . .
O10 Nd1 O2 68.3(3) . .
O5W Nd1 O15 71.8(3) . .
O1 Nd1 O15 68.1(3) . .
O2W Nd1 O15 69.6(3) . .
O3W Nd1 O15 138.4(3) . .
O1W Nd1 O15 130.6(4) . .
O4W Nd1 O15 135.4(3) . .
O10 Nd1 O15 67.4(3) . .
O2 Nd1 O15 104.9(3) . .
O17 Mn1 O14 179.8(5) . .
O17 Mn1 O18 89.8(3) . .
O14 Mn1 O18 90.1(3) . .
O17 Mn1 O18 89.8(3) . 10_554
O14 Mn1 O18 90.1(3) . 10_554
O18 Mn1 O18 88.3(4) . 10_554
O17 Mn1 O8 90.4(3) . 10_554
O14 Mn1 O8 89.7(3) . 10_554
O18 Mn1 O8 176.1(3) . 10_554
O18 Mn1 O8 87.7(3) 10_554 10_554
O17 Mn1 O8 90.4(3) . .
O14 Mn1 O8 89.7(3) . .
O18 Mn1 O8 87.7(3) . .
O18 Mn1 O8 176.1(3) 10_554 .
O8 Mn1 O8 96.2(4) 10_554 .
O17 Mn1 V7 49.6(3) . 10_554
O14 Mn1 V7 130.5(2) . 10_554
O18 Mn1 V7 139.4(2) . 10_554
O18 Mn1 V7 92.6(2) 10_554 10_554
O8 Mn1 V7 41.2(2) 10_554 10_554
O8 Mn1 V7 90.6(2) . 10_554
O17 Mn1 V7 49.6(3) . .
O14 Mn1 V7 130.5(2) . .
O18 Mn1 V7 92.6(2) . .
O18 Mn1 V7 139.4(2) 10_554 .
O8 Mn1 V7 90.6(2) 10_554 .
O8 Mn1 V7 41.2(2) . .
V7 Mn1 V7 61.66(9) 10_554 .
O17 Mn1 V3 130.6(3) . 10_554
O14 Mn1 V3 49.6(2) . 10_554
O18 Mn1 V3 139.6(2) . 10_554
O18 Mn1 V3 92.7(2) 10_554 10_554
O8 Mn1 V3 40.5(2) 10_554 10_554
O8 Mn1 V3 90.1(2) . 10_554
V7 Mn1 V3 80.97(7) 10_554 10_554
V7 Mn1 V3 111.59(9) . 10_554
O17 Mn1 V3 130.6(3) . .
O14 Mn1 V3 49.6(2) . .
O18 Mn1 V3 92.7(2) . .
O18 Mn1 V3 139.6(2) 10_554 .
O8 Mn1 V3 90.1(2) 10_554 .
O8 Mn1 V3 40.5(2) . .
V7 Mn1 V3 111.59(9) 10_554 .
V7 Mn1 V3 80.97(7) . .
V3 Mn1 V3 61.60(9) 10_554 .
O17 Mn1 V4 45.5(2) . .
O14 Mn1 V4 134.4(2) . .
O18 Mn1 V4 44.4(2) . .
O18 Mn1 V4 90.4(2) 10_554 .
O8 Mn1 V4 135.9(3) 10_554 .
O8 Mn1 V4 87.0(2) . .
V7 Mn1 V4 95.02(8) 10_554 .
V7 Mn1 V4 63.68(6) . .
V3 Mn1 V4 175.01(10) 10_554 .
V3 Mn1 V4 117.76(5) . .
O17 Mn1 V4 45.5(2) . 10_554
O14 Mn1 V4 134.4(2) . 10_554
O18 Mn1 V4 90.4(2) . 10_554
O18 Mn1 V4 44.4(2) 10_554 10_554
O8 Mn1 V4 87.0(2) 10_554 10_554
O8 Mn1 V4 135.9(3) . 10_554
V7 Mn1 V4 63.68(6) 10_554 10_554
V7 Mn1 V4 95.02(8) . 10_554
V3 Mn1 V4 117.76(5) 10_554 10_554
V3 Mn1 V4 175.01(10) . 10_554
V4 Mn1 V4 62.40(9) . 10_554
O16 V1 O1 106.3(5) . .
O16 V1 O5 101.8(4) . .
O1 V1 O5 100.4(4) . .
O16 V1 O19 101.9(4) . .
O1 V1 O19 99.8(4) . .
O5 V1 O19 142.9(3) . .
O16 V1 O8 97.4(4) . .
O1 V1 O8 156.3(4) . .
O5 V1 O8 74.3(3) . .
O19 V1 O8 74.7(3) . .
O16 V1 O18 167.0(4) . .
O1 V1 O18 86.7(4) . .
O5 V1 O18 75.4(3) . .
O19 V1 O18 75.0(3) . .
O8 V1 O18 69.6(3) . .
O16 V1 V3 87.3(3) . .
O1 V1 V3 138.9(3) . .
O5 V1 V3 38.5(2) . .
O19 V1 V3 115.4(2) . .
O8 V1 V3 40.7(2) . .
O18 V1 V3 82.76(18) . .
O16 V1 V7 87.4(4) . .
O1 V1 V7 138.2(3) . .
O5 V1 V7 115.4(2) . .
O19 V1 V7 38.5(2) . .
O8 V1 V7 41.2(2) . .
O18 V1 V7 82.50(18) . .
V3 V1 V7 79.48(7) . .
O4 V2 O6 103.4(4) . 10_554
O4 V2 O6 103.4(4) . .
O6 V2 O6 93.1(5) 10_554 .
O4 V2 O7 102.5(5) . 10_554
O6 V2 O7 86.7(4) 10_554 10_554
O6 V2 O7 153.3(4) . 10_554
O4 V2 O7 102.5(5) . .
O6 V2 O7 153.3(4) 10_554 .
O6 V2 O7 86.7(4) . .
O7 V2 O7 81.8(5) 10_554 .
O4 V2 O14 176.5(6) . .
O6 V2 O14 78.9(3) 10_554 .
O6 V2 O14 78.9(3) . .
O7 V2 O14 74.9(3) 10_554 .
O7 V2 O14 74.9(3) . .
O3 V3 O6 104.0(5) . 10_554
O3 V3 O21 103.6(5) . .
O6 V3 O21 93.9(5) 10_554 .
O3 V3 O5 102.4(4) . .
O6 V3 O5 88.9(4) 10_554 .
O21 V3 O5 152.3(4) . .
O3 V3 O8 101.1(4) . .
O6 V3 O8 153.5(3) 10_554 .
O21 V3 O8 88.2(4) . .
O5 V3 O8 77.5(3) . .
O3 V3 O14 175.0(4) . .
O6 V3 O14 80.0(4) 10_554 .
O21 V3 O14 78.7(3) . .
O5 V3 O14 74.7(3) . .
O8 V3 O14 74.5(3) . .
O3 V3 Mn1 138.6(4) . .
O6 V3 Mn1 117.1(3) 10_554 .
O21 V3 Mn1 78.4(3) . .
O5 V3 Mn1 75.8(2) . .
O8 V3 Mn1 37.7(2) . .
O14 V3 Mn1 37.1(3) . .
O3 V3 V1 89.5(3) . .
O6 V3 V1 126.1(3) 10_554 .
O21 V3 V1 133.7(4) . .
O5 V3 V1 37.2(2) . .
O8 V3 V1 45.4(2) . .
O14 V3 V1 85.7(2) . .
Mn1 V3 V1 63.76(6) . .
O15 V4 O12 107.1(4) . .
O15 V4 O19 102.2(4) . .
O12 V4 O19 97.3(4) . .
O15 V4 O11 98.4(4) . .
O12 V4 O11 95.8(4) . .
O19 V4 O11 151.1(4) . .
O15 V4 O18 94.9(4) . .
O12 V4 O18 157.7(3) . .
O19 V4 O18 81.1(3) . .
O11 V4 O18 77.0(4) . .
O15 V4 O17 167.9(4) . .
O12 V4 O17 84.6(4) . .
O19 V4 O17 79.2(3) . .
O11 V4 O17 76.5(3) . .
O18 V4 O17 73.3(3) . .
O15 V4 Mn1 132.2(3) . .
O12 V4 Mn1 120.6(3) . .
O19 V4 Mn1 76.4(2) . .
O11 V4 Mn1 74.7(3) . .
O18 V4 Mn1 37.23(19) . .
O17 V4 Mn1 36.1(3) . .
O15 V4 K1 69.2(3) . 8_574
O12 V4 K1 80.3(3) . 8_574
O19 V4 K1 169.6(3) . 8_574
O11 V4 K1 39.1(3) . 8_574
O18 V4 K1 104.9(2) . 8_574
O17 V4 K1 110.5(2) . 8_574
Mn1 V4 K1 113.52(10) . 8_574
O2 V5 O7 107.4(4) . 10_554
O2 V5 O5 101.8(4) . .
O7 V5 O5 97.0(4) 10_554 .
O2 V5 O13 98.6(4) . .
O7 V5 O13 95.8(4) 10_554 .
O5 V5 O13 151.3(4) . .
O2 V5 O18 94.5(4) . .
O7 V5 O18 158.0(3) 10_554 .
O5 V5 O18 80.8(3) . .
O13 V5 O18 77.7(4) . .
O2 V5 O14 167.8(4) . .
O7 V5 O14 84.5(4) 10_554 .
O5 V5 O14 78.9(3) . .
O13 V5 O14 77.0(3) . .
O18 V5 O14 73.5(3) . .
O2 V5 Mn1 131.6(3) . .
O7 V5 Mn1 120.9(3) 10_554 .
O5 V5 Mn1 76.2(2) . .
O13 V5 Mn1 75.3(3) . .
O18 V5 Mn1 37.16(18) . .
O14 V5 Mn1 36.4(3) . .
O10 V6 O10 106.8(6) . 10_554
O10 V6 O11 99.1(4) . .
O10 V6 O11 99.1(4) 10_554 .
O10 V6 O13 100.2(4) . .
O10 V6 O13 100.2(4) 10_554 .
O11 V6 O13 147.4(5) . .
O10 V6 O18 162.8(4) . 10_554
O10 V6 O18 90.3(3) 10_554 10_554
O11 V6 O18 76.5(3) . 10_554
O13 V6 O18 77.3(3) . 10_554
O10 V6 O18 90.3(3) . .
O10 V6 O18 162.8(4) 10_554 .
O11 V6 O18 76.5(3) . .
O13 V6 O18 77.3(3) . .
O18 V6 O18 72.5(4) 10_554 .
O10 V6 Mn1 126.6(3) . .
O10 V6 Mn1 126.6(3) 10_554 .
O11 V6 Mn1 73.4(3) . .
O13 V6 Mn1 74.0(3) . .
O18 V6 Mn1 36.24(18) 10_554 .
O18 V6 Mn1 36.24(18) . .
O10 V6 K1 54.2(3) . 3_775
O10 V6 K1 54.2(3) 10_554 3_775
O11 V6 K1 116.0(4) . 3_775
O13 V6 K1 96.6(4) . 3_775
O18 V6 K1 142.76(19) 10_554 3_775
O18 V6 K1 142.76(19) . 3_775
Mn1 V6 K1 170.56(18) . 3_775
O10 V6 K1 71.4(3) . 8_574
O10 V6 K1 71.4(3) 10_554 8_574
O11 V6 K1 47.7(4) . 8_574
O13 V6 K1 165.0(4) . 8_574
O18 V6 K1 114.5(2) 10_554 8_574
O18 V6 K1 114.5(2) . 8_574
Mn1 V6 K1 121.06(17) . 8_574
K1 V6 K1 68.4(3) 3_775 8_574
O9 V7 O20 104.1(5) . .
O9 V7 O22 103.6(5) . .
O20 V7 O22 93.5(5) . .
O9 V7 O19 102.0(4) . .
O20 V7 O19 89.1(4) . .
O22 V7 O19 152.7(4) . .
O9 V7 O8 100.4(4) . .
O20 V7 O8 154.0(3) . .
O22 V7 O8 88.8(4) . .
O19 V7 O8 77.6(3) . .
O9 V7 O17 174.2(5) . .
O20 V7 O17 80.8(4) . .
O22 V7 O17 78.9(3) . .
O19 V7 O17 74.7(3) . .
O8 V7 O17 74.3(3) . .
O9 V7 Mn1 138.2(4) . .
O20 V7 Mn1 117.5(3) . .
O22 V7 Mn1 78.9(3) . .
O19 V7 Mn1 75.8(2) . .
O8 V7 Mn1 37.8(2) . .
O17 V7 Mn1 36.7(3) . .
O9 V7 V1 89.0(4) . .
O20 V7 V1 126.3(3) . .
O22 V7 V1 134.1(4) . .
O19 V7 V1 37.3(2) . .
O8 V7 V1 45.4(2) . .
O17 V7 V1 85.5(2) . .
Mn1 V7 V1 63.73(6) . .
O9 V7 V8 135.6(4) . .
O20 V7 V8 31.6(3) . .
O22 V7 V8 83.0(4) . .
O19 V7 V8 85.2(2) . .
O8 V7 V8 123.7(2) . .
O17 V7 V8 49.5(3) . .
Mn1 V7 V8 86.16(8) . .
V1 V7 V8 117.89(9) . .
O23 V8 O20 103.9(5) . 10_554
O23 V8 O20 103.9(5) . .
O20 V8 O20 93.7(6) 10_554 .
O23 V8 O12 102.0(5) . .
O20 V8 O12 153.2(4) 10_554 .
O20 V8 O12 86.7(4) . .
O23 V8 O12 102.0(5) . 10_554
O20 V8 O12 86.7(4) 10_554 10_554
O20 V8 O12 153.2(4) . 10_554
O12 V8 O12 81.3(5) . 10_554
O23 V8 O17 175.3(6) . .
O20 V8 O17 79.2(3) 10_554 .
O20 V8 O17 79.2(3) . .
O12 V8 O17 74.5(3) . .
O12 V8 O17 74.5(3) 10_554 .
O23 V8 V7 135.3(4) . 10_554
O20 V8 V7 31.5(3) 10_554 10_554
O20 V8 V7 83.3(3) . 10_554
O12 V8 V7 122.6(3) . 10_554
O12 V8 V7 83.2(3) 10_554 10_554
O17 V8 V7 48.1(2) . 10_554
O23 V8 V7 135.3(4) . .
O20 V8 V7 83.3(3) 10_554 .
O20 V8 V7 31.5(3) . .
O12 V8 V7 83.2(3) . .
O12 V8 V7 122.6(3) 10_554 .
O17 V8 V7 48.1(2) . .
V7 V8 V7 60.53(10) 10_554 .
V1 O1 Nd1 140.9(5) . .
V5 O2 Nd1 131.4(4) . .
V5 O5 V1 109.0(4) . .
V5 O5 V3 112.5(4) . .
V1 O5 V3 104.3(4) . .
V2 O6 V3 117.4(4) . 10_554
V5 O7 V2 115.0(4) 10_554 .
Mn1 O8 V3 101.8(4) . .
Mn1 O8 V7 101.0(3) . .
V3 O8 V7 153.5(4) . .
Mn1 O8 V1 103.9(3) . .
V3 O8 V1 93.8(3) . .
V7 O8 V1 93.4(3) . .
V6 O10 Nd1 136.0(4) . .
V6 O10 K1 98.4(4) . 3_775
Nd1 O10 K1 124.3(3) . 3_775
V6 O11 V4 108.2(4) . 10_554
V6 O11 V4 108.2(4) . .
V4 O11 V4 109.6(5) 10_554 .
V6 O11 K1 101.4(5) . 8_574
V4 O11 K1 114.4(4) 10_554 8_574
V4 O11 K1 114.4(4) . 8_574
V4 O12 V8 115.4(4) . .
V6 O13 V5 107.6(4) . 10_554
V6 O13 V5 107.6(4) . .
V5 O13 V5 109.5(5) 10_554 .
Mn1 O14 V5 98.1(4) . .
Mn1 O14 V5 98.1(4) . 10_554
V5 O14 V5 91.4(4) . 10_554
Mn1 O14 V3 93.3(4) . 10_554
V5 O14 V3 167.9(5) . 10_554
V5 O14 V3 90.96(9) 10_554 10_554
Mn1 O14 V3 93.3(4) . .
V5 O14 V3 90.96(9) . .
V5 O14 V3 167.9(5) 10_554 .
V3 O14 V3 84.4(3) 10_554 .
Mn1 O14 V2 175.0(6) . .
V5 O14 V2 85.3(3) . .
V5 O14 V2 85.3(3) 10_554 .
V3 O14 V2 83.0(3) 10_554 .
V3 O14 V2 83.0(3) . .
V4 O15 Nd1 130.8(4) . .
Mn1 O17 V4 98.4(4) . .
Mn1 O17 V4 98.4(4) . 10_554
V4 O17 V4 91.8(4) . 10_554
Mn1 O17 V7 93.7(4) . 10_554
V4 O17 V7 167.2(5) . 10_554
V4 O17 V7 90.59(10) 10_554 10_554
Mn1 O17 V7 93.7(4) . .
V4 O17 V7 90.59(10) . .
V4 O17 V7 167.2(5) 10_554 .
V7 O17 V7 84.4(4) 10_554 .
Mn1 O17 V8 174.8(6) . .
V4 O17 V8 85.2(3) . .
V4 O17 V8 85.2(3) 10_554 .
V7 O17 V8 82.5(3) 10_554 .
V7 O17 V8 82.5(3) . .
Mn1 O18 V4 98.4(3) . .
Mn1 O18 V5 98.2(3) . .
V4 O18 V5 162.8(4) . .
Mn1 O18 V6 99.6(3) . .
V4 O18 V6 91.1(3) . .
V5 O18 V6 90.4(3) . .
Mn1 O18 V1 98.8(3) . .
V4 O18 V1 86.6(3) . .
V5 O18 V1 86.5(3) . .
V6 O18 V1 161.6(3) . .
V4 O19 V1 109.1(4) . .
V4 O19 V7 112.4(4) . .
V1 O19 V7 104.2(4) . .
V7 O20 V8 116.9(4) . .
V3 O21 V3 116.8(6) . 10_554
V7 O22 V7 116.5(6) . 10_554
S1 O5W Nd1 139.9(5) . .
O24 K1 O24 63.8(7) 8_574 .
O24 K1 O11 111.4(3) 8_574 3_775
O24 K1 O11 111.4(3) . 3_775
O24 K1 O10 98.6(3) 8_574 5_575
O24 K1 O10 70.5(3) . 5_575
O11 K1 O10 147.5(3) 3_775 5_575
O24 K1 O10 70.5(2) 8_574 8_574
O24 K1 O10 98.6(3) . 8_574
O11 K1 O10 147.5(3) 3_775 8_574
O10 K1 O10 54.4(3) 5_575 8_574
O24 K1 V6 87.5(2) 8_574 8_574
O24 K1 V6 87.5(2) . 8_574
O11 K1 V6 157.4(4) 3_775 8_574
O10 K1 V6 27.47(17) 5_575 8_574
O10 K1 V6 27.47(17) 8_574 8_574
O24 K1 V6 85.4(2) 8_574 3_775
O24 K1 V6 85.4(2) . 3_775
O11 K1 V6 30.9(2) 3_775 3_775
O10 K1 V6 150.3(2) 5_575 3_775
O10 K1 V6 150.3(2) 8_574 3_775
V6 K1 V6 171.6(3) 8_574 3_775
O24 K1 S1 19.2(3) 8_574 8_574
O24 K1 S1 83.0(4) . 8_574
O11 K1 S1 105.7(2) 3_775 8_574
O10 K1 S1 106.7(3) 5_575 8_574
O10 K1 S1 64.95(19) 8_574 8_574
V6 K1 S1 88.17(15) 8_574 8_574
V6 K1 S1 86.57(16) 3_775 8_574
O24 K1 S1 83.0(4) 8_574 .
O24 K1 S1 19.2(3) . .
O11 K1 S1 105.7(2) 3_775 .
O10 K1 S1 64.95(19) 5_575 .
O10 K1 S1 106.7(3) 8_574 .
V6 K1 S1 88.17(15) 8_574 .
V6 K1 S1 86.57(16) 3_775 .
S1 K1 S1 102.1(3) 8_574 .
O24 K1 V4 133.5(3) 8_574 3_775
O24 K1 V4 105.5(3) . 3_775
O11 K1 V4 26.45(12) 3_775 3_775
O10 K1 V4 121.1(2) 5_575 3_775
O10 K1 V4 151.9(3) 8_574 3_775
V6 K1 V4 138.7(2) 8_574 3_775
V6 K1 V4 48.17(10) 3_775 3_775
S1 K1 V4 131.64(19) 8_574 3_775
S1 K1 V4 92.44(11) . 3_775
O24 K1 V4 105.5(3) 8_574 12_774
O24 K1 V4 133.5(3) . 12_774
O11 K1 V4 26.45(12) 3_775 12_774
O10 K1 V4 151.9(3) 5_575 12_774
O10 K1 V4 121.1(2) 8_574 12_774
V6 K1 V4 138.7(2) 8_574 12_774
V6 K1 V4 48.17(10) 3_775 12_774
S1 K1 V4 92.44(11) 8_574 12_774
S1 K1 V4 131.64(19) . 12_774
V4 K1 V4 47.12(11) 3_775 12_774
O24 K1 K1 42.7(2) 8_574 8_574
O24 K1 K1 42.7(2) . 8_574
O11 K1 K1 85.5(4) 3_775 8_574
O10 K1 K1 110.4(3) 5_575 8_574
O10 K1 K1 110.4(3) 8_574 8_574
V6 K1 K1 117.1(2) 8_574 8_574
V6 K1 K1 54.5(2) 3_775 8_574
S1 K1 K1 57.03(10) 8_574 8_574
S1 K1 K1 57.03(10) . 8_574
V4 K1 K1 97.2(3) 3_775 8_574
V4 K1 K1 97.2(3) 12_774 8_574
O24 S1 O5W 110.4(5) . 5_575
O24 S1 O5W 110.4(5) . 3_775
O5W S1 O5W 108.5(5) 5_575 3_775
O24 S1 O5W 110.4(5) . .
O5W S1 O5W 108.5(5) 5_575 .
O5W S1 O5W 108.5(5) 3_775 .
O24 S1 K1 38.93(13) . 3_775
O5W S1 K1 79.6(4) 5_575 3_775
O5W S1 K1 145.6(5) 3_775 3_775
O5W S1 K1 99.7(4) . 3_775
O24 S1 K1 38.93(13) . .
O5W S1 K1 99.7(4) 5_575 .
O5W S1 K1 79.6(4) 3_775 .
O5W S1 K1 145.6(5) . .
K1 S1 K1 65.9(2) 3_775 .
O24 S1 K1 38.93(13) . 8_574
O5W S1 K1 145.6(5) 5_575 8_574
O5W S1 K1 99.7(4) 3_775 8_574
O5W S1 K1 79.6(4) . 8_574
K1 S1 K1 65.9(2) 3_775 8_574
K1 S1 K1 65.9(2) . 8_574
S1 O24 K1 121.9(3) . 3_775
S1 O24 K1 121.9(3) . .
K1 O24 K1 94.7(5) 3_775 .
S1 O24 K1 121.9(3) . 8_574
K1 O24 K1 94.7(5) 3_775 8_574
K1 O24 K1 94.7(5) . 8_574
C3 C2 C3 118.9(13) 10_554 .
C3 C2 C1 120.5(7) 10_554 .
C3 C2 C1 120.5(7) . .
C3 C4 C5 120.2(10) . .
O51 C1 O51 113(2) . 10_554
O51 C1 C2 123.3(12) . .
O51 C1 C2 123.3(12) 10_554 .
N1 C5 C4 0.0(18) 10_554 10_554
N1 C5 C4 119.3(11) 10_554 .
C4 C5 C4 119.3(11) 10_554 .
C4 C3 C2 120.7(12) . .
OW4 OW4 OW4 60.000(6) 8_584 3_885

loop_
_geom_bond_atom_site_label_1
_geom_bond_atom_site_label_2
_geom_bond_distance
_geom_bond_site_symmetry_2
Nd1 O5W 2.446(9) .
Nd1 O1 2.452(9) .
Nd1 O2W 2.496(11) .
Nd1 O3W 2.516(11) .
Nd1 O1W 2.527(12) .
Nd1 O4W 2.531(11) .
Nd1 O10 2.531(9) .
Nd1 O2 2.582(9) .
Nd1 O15 2.613(8) .
Mn1 O17 1.835(11) .
Mn1 O14 1.852(11) .
Mn1 O18 1.886(7) .
Mn1 O18 1.886(7) 10_554
Mn1 O8 1.913(7) 10_554
Mn1 O8 1.913(7) .
Mn1 V7 3.063(3) 10_554
Mn1 V7 3.063(3) .
Mn1 V3 3.065(3) 10_554
Mn1 V3 3.065(3) .
Mn1 V4 3.083(3) .
Mn1 V4 3.083(3) 10_554
V1 O16 1.609(9) .
V1 O1 1.658(8) .
V1 O5 1.942(8) .
V1 O19 1.947(8) .
V1 O8 2.221(7) .
V1 O18 2.388(7) .
V1 V3 3.110(3) .
V1 V7 3.114(3) .
V2 O4 1.577(14) .
V2 O6 1.828(9) 10_554
V2 O6 1.828(9) .
V2 O7 1.989(9) 10_554
V2 O7 1.989(9) .
V2 O14 2.379(11) .
V3 O3 1.581(9) .
V3 O6 1.830(9) 10_554
V3 O21 1.842(6) .
V3 O5 1.996(8) .
V3 O8 2.033(8) .
V3 O14 2.336(8) .
V4 O15 1.622(8) .
V4 O12 1.702(8) .
V4 O19 1.905(8) .
V4 O11 1.955(6) .
V4 O18 2.179(8) .
V4 O17 2.224(8) .
V4 K1 3.996(8) 8_574
V5 O2 1.635(8) .
V5 O7 1.708(8) 10_554
V5 O5 1.916(8) .
V5 O13 1.949(6) .
V5 O18 2.193(8) .
V5 O14 2.226(7) .
V6 O10 1.662(8) .
V6 O10 1.662(8) 10_554
V6 O11 1.926(11) .
V6 O13 1.935(11) .
V6 O18 2.223(7) 10_554
V6 O18 2.223(7) .
V6 K1 3.564(8) 3_775
V6 K1 3.673(8) 8_574
V7 O9 1.596(9) .
V7 O20 1.825(9) .
V7 O22 1.846(6) .
V7 O19 1.998(8) .
V7 O8 2.054(8) .
V7 O17 2.337(8) .
V7 V8 3.115(4) .
V8 O23 1.593(14) .
V8 O20 1.831(9) 10_554
V8 O20 1.831(9) .
V8 O12 1.990(8) .
V8 O12 1.990(8) 10_554
V8 O17 2.388(11) .
V8 V7 3.115(4) 10_554
O6 V3 1.830(9) 10_554
O7 V5 1.708(8) 10_554
O10 K1 2.920(11) 3_775
O11 V4 1.955(6) 10_554
O11 K1 2.770(14) 8_574
O13 V5 1.949(6) 10_554
O14 V5 2.226(7) 10_554
O14 V3 2.336(8) 10_554
O17 V4 2.224(8) 10_554
O17 V7 2.337(8) 10_554
O21 V3 1.842(6) 10_554
O22 V7 1.846(6) 10_554
O5W S1 1.476(9) .
K1 O24 2.766(13) 8_574
K1 O24 2.766(13) .
K1 O11 2.770(14) 3_775
K1 O10 2.920(11) 5_575
K1 O10 2.920(11) 8_574
K1 V6 3.564(8) 8_574
K1 V6 3.673(8) 3_775
K1 S1 3.738(8) 8_574
K1 S1 3.738(8) .
K1 V4 3.996(8) 3_775
K1 V4 3.996(8) 12_774
K1 K1 4.068(16) 8_574
S1 O24 1.45(2) .
S1 O5W 1.476(9) 5_575
S1 O5W 1.476(9) 3_775
S1 K1 3.738(8) 3_775
S1 K1 3.738(8) 8_574
O24 K1 2.766(13) 3_775
O24 K1 2.766(13) 8_574
O51 C1 1.313(9) .
C2 C3 1.398(9) 10_554
C2 C3 1.398(9) .
C2 C1 1.478(10) .
C4 C3 1.385(10) .
C4 C5 1.399(9) .
C1 O51 1.313(10) 10_554
C5 N1 1.399(9) 10_554
C5 C4 1.399(9) 10_554
OW4 OW4 1.02(4) 8_584
OW4 OW4 1.02(4) 3_885

loop_
_platon_squeeze_void_nr
_platon_squeeze_void_average_x
_platon_squeeze_void_average_y
_platon_squeeze_void_average_z
_platon_squeeze_void_volume
_platon_squeeze_void_count_electrons
1 0.000 0.000 0.000 62.1 8.2
2 -0.022 0.488 -0.014 1549.5 134.7
3 0.000 0.000 0.500 62.2 8.4
